data_4003702
loop_
_publ_author_name
'Liu, Sumeng'
'Zhang, Zhejun'
'Gray, Danielle'
'Zhu, Lingyang'
'Abelson, John R.'
'Girolami, Gregory S.'

_publ_section_title
;
 Platinum \w-Alkenyl Compounds as Chemical Vapor Deposition Precursors:
 Synthesis and Characterization of Pt[CH2CMe2CH2CH&#x2550;CH2]2 and the
 Impact of Ligand Design on the Deposition Process
;
_journal_name_full 'Chemistry of Materials'
_journal_paper_doi 10.1021/acs.chemmater.0c03226
_journal_year 2020
_chemical_formula_sum 'C12 H22 Pt'
_chemical_formula_weight 361.38
_space_group_crystal_system monoclinic
_space_group_IT_number 14
_space_group_name_Hall '-P 2yn'
_space_group_name_H-M_alt 'P 1 21/n 1'
_atom_sites_solution_hydrogens mixed
_atom_sites_solution_primary direct
_audit_creation_method SHELXL-2014/7
_cell_angle_alpha 90
_cell_angle_beta 92.5422(8)
_cell_angle_gamma 90
_cell_formula_units_Z 4
_cell_length_a 6.2341(2)
_cell_length_b 10.3493(3)
_cell_length_c 18.9360(6)
_cell_measurement_reflns_used 26354
_cell_measurement_temperature 100(2)
_cell_measurement_theta_max 28.32
_cell_measurement_theta_min 2.92
_cell_volume 1220.52(7)
_computing_cell_refinement 'Bruker SAINT'
_computing_data_collection 'Bruker APEX2'
_computing_data_reduction 'Bruker SAINT, SADABS and XPREP'
_computing_molecular_graphics 'Bruker SHELXTL'
_computing_publication_material 'Bruker SHELXTL'
_computing_structure_refinement 'SHELXL-2014/7 (Sheldrick, 2014)'
_computing_structure_solution 'SHELXS-97 (Sheldrick 2008)'
_diffrn_ambient_temperature 100(2)
_diffrn_measured_fraction_theta_full 0.999
_diffrn_measured_fraction_theta_max 0.997
_diffrn_measurement_device_type 'Bruker D8 Venture, Photon 100'
_diffrn_measurement_method '\w scans'
_diffrn_radiation_type MoK\a
_diffrn_radiation_wavelength 0.71073
_diffrn_reflns_av_R_equivalents 0.0373
_diffrn_reflns_av_unetI/netI 0.0187
_diffrn_reflns_Laue_measured_fraction_full 0.999
_diffrn_reflns_Laue_measured_fraction_max 0.997
_diffrn_reflns_limit_h_max 8
_diffrn_reflns_limit_h_min -8
_diffrn_reflns_limit_k_max 13
_diffrn_reflns_limit_k_min -13
_diffrn_reflns_limit_l_max 25
_diffrn_reflns_limit_l_min -25
_diffrn_reflns_number 30175
_diffrn_reflns_point_group_measured_fraction_full 0.999
_diffrn_reflns_point_group_measured_fraction_max 0.997
_diffrn_reflns_theta_full 25.242
_diffrn_reflns_theta_max 28.335
_diffrn_reflns_theta_min 2.243
_exptl_absorpt_coefficient_mu 11.455
_exptl_absorpt_correction_T_max 0.3343
_exptl_absorpt_correction_T_min 0.1409
_exptl_absorpt_correction_type multi-scan
_exptl_absorpt_process_details 'SADABS V2014/4 (Krause et al., 2015)'
_exptl_crystal_colour colorless
_exptl_crystal_density_diffrn 1.967
_exptl_crystal_description prism
_exptl_crystal_F_000 688
_refine_diff_density_max 1.679
_refine_diff_density_min -2.265
_refine_diff_density_rms 0.202
_refine_ls_extinction_method none
_refine_ls_goodness_of_fit_ref 1.230
_refine_ls_hydrogen_treatment mixed
_refine_ls_matrix_type full
_refine_ls_number_parameters 140
_refine_ls_number_reflns 3042
_refine_ls_number_restraints 6
_refine_ls_restrained_S_all 1.229
_refine_ls_R_factor_all 0.0300
_refine_ls_R_factor_gt 0.0278
_refine_ls_shift/su_max 0.000
_refine_ls_shift/su_mean 0.000
_refine_ls_structure_factor_coef Fsqd
_refine_ls_weighting_details 'w=1/[\s^2^(Fo^2^)+(0.0216P)^2^+10.5198P] where P=(Fo^2^+2Fc^2^)/3'
_refine_ls_weighting_scheme calc
_refine_ls_wR_factor_gt 0.0693
_refine_ls_wR_factor_ref 0.0703
_reflns_Friedel_coverage 0.000
_reflns_number_gt 2880
_reflns_number_total 3042
_reflns_threshold_expression 'I > 2\s(I)'
_cod_data_source_file cm0c03226_si_005.cif
_cod_data_source_block dd17es
_cod_original_sg_symbol_H-M 'P 21/n'
_cod_database_code 4003702
_shelx_shelxl_version_number 2014/7
_shelx_space_group_comment
;
The symmetry employed for this shelxl refinement is uniquely defined
by the following loop, which should always be used as a source of
symmetry information in preference to the above space-group names.
They are only intended as comments.
;

loop_
_space_group_symop_operation_xyz
'x, y, z'
'-x+1/2, y+1/2, -z+1/2'
'-x, -y, -z'
'x-1/2, -y-1/2, z-1/2'

loop_
_atom_site_label
_atom_site_type_symbol
_atom_site_fract_x
_atom_site_fract_y
_atom_site_fract_z
_atom_site_U_iso_or_equiv
_atom_site_adp_type
_atom_site_occupancy
_atom_site_site_symmetry_order
_atom_site_calc_flag
_atom_site_refinement_flags_posn
_atom_site_refinement_flags_adp
_atom_site_refinement_flags_occupancy
_atom_site_disorder_assembly
_atom_site_disorder_group
Pt1 Pt 0.11404(3) 0.66022(2) 0.12124(2) 0.01309(7) Uani 1 1 d . . . . .
C1 C 0.3381(8) 0.6278(5) 0.0456(3) 0.0185(10) Uani 1 1 d . . . . .
H1A H 0.4851 0.6505 0.0633 0.022 Uiso 1 1 calc R U . . .
H1B H 0.3356 0.5371 0.0291 0.022 Uiso 1 1 calc R U . . .
C2 C 0.2549(8) 0.7214(5) -0.0126(3) 0.0163(10) Uani 1 1 d . . . . .
C3 C 0.3843(10) 0.8455(6) -0.0131(4) 0.0278(13) Uani 1 1 d . . . . .
H3A H 0.5265 0.8278 -0.0309 0.042 Uiso 1 1 calc R U . . .
H3B H 0.4002 0.8798 0.0351 0.042 Uiso 1 1 calc R U . . .
H3C H 0.3098 0.9090 -0.0437 0.042 Uiso 1 1 calc R U . . .
C4 C 0.2453(11) 0.6604(6) -0.0863(3) 0.0279(13) Uani 1 1 d . . . . .
H4A H 0.1582 0.5816 -0.0858 0.042 Uiso 1 1 calc R U . . .
H4B H 0.3909 0.6388 -0.0999 0.042 Uiso 1 1 calc R U . . .
H4C H 0.1806 0.7217 -0.1205 0.042 Uiso 1 1 calc R U . . .
C5 C 0.0287(9) 0.7432(5) 0.0127(3) 0.0197(11) Uani 1 1 d D . . . .
H5 H -0.086(8) 0.682(5) -0.005(4) 0.024 Uiso 1 1 d D U . . .
C6 C -0.0256(10) 0.8369(6) 0.0600(3) 0.0248(12) Uani 1 1 d D . . . .
H6A H -0.173(5) 0.857(7) 0.074(4) 0.030 Uiso 1 1 d D U . . .
H6B H 0.075(9) 0.908(5) 0.073(4) 0.030 Uiso 1 1 d D U . . .
C11 C 0.2398(9) 0.5241(5) 0.1912(3) 0.0182(10) Uani 1 1 d . . . . .
H11A H 0.1889 0.4359 0.1791 0.022 Uiso 1 1 calc R U . . .
H11B H 0.3987 0.5255 0.1938 0.022 Uiso 1 1 calc R U . . .
C12 C 0.1453(9) 0.5738(5) 0.2601(3) 0.0189(10) Uani 1 1 d . . . . .
C13 C 0.0183(10) 0.4700(6) 0.2979(3) 0.0272(12) Uani 1 1 d . . . . .
H13A H 0.1159 0.4009 0.3143 0.041 Uiso 1 1 calc R U . . .
H13B H -0.0922 0.4340 0.2651 0.041 Uiso 1 1 calc R U . . .
H13C H -0.0501 0.5085 0.3385 0.041 Uiso 1 1 calc R U . . .
C14 C 0.3218(10) 0.6290(6) 0.3101(3) 0.0282(13) Uani 1 1 d . . . . .
H14A H 0.3963 0.6989 0.2863 0.042 Uiso 1 1 calc R U . . .
H14B H 0.4246 0.5607 0.3234 0.042 Uiso 1 1 calc R U . . .
H14C H 0.2576 0.6629 0.3526 0.042 Uiso 1 1 calc R U . . .
C15 C 0.0020(9) 0.6840(6) 0.2318(3) 0.0212(11) Uani 1 1 d D . . . .
H15 H 0.035(11) 0.776(2) 0.244(4) 0.025 Uiso 1 1 d D U . . .
C16 C -0.1782(9) 0.6634(6) 0.1893(3) 0.0245(12) Uani 1 1 d D . . . .
H16B H -0.239(11) 0.575(3) 0.184(4) 0.029 Uiso 1 1 d D U . . .
H16A H -0.280(9) 0.735(5) 0.180(4) 0.029 Uiso 1 1 d D U . . .

loop_
_atom_site_aniso_label
_atom_site_aniso_U_11
_atom_site_aniso_U_22
_atom_site_aniso_U_33
_atom_site_aniso_U_23
_atom_site_aniso_U_13
_atom_site_aniso_U_12
Pt1 0.01323(10) 0.01093(10) 0.01513(11) -0.00027(7) 0.00067(6) 0.00168(7)
C1 0.018(2) 0.020(3) 0.017(2) 0.005(2) 0.0033(19) 0.005(2)
C2 0.018(2) 0.016(2) 0.015(2) 0.0019(19) -0.0016(18) 0.0012(19)
C3 0.030(3) 0.021(3) 0.032(3) 0.002(2) 0.004(2) -0.006(2)
C4 0.034(3) 0.030(3) 0.019(3) -0.006(2) -0.004(2) 0.006(3)
C5 0.019(2) 0.018(3) 0.021(3) 0.004(2) -0.006(2) 0.0015(19)
C6 0.032(3) 0.018(3) 0.024(3) 0.005(2) -0.001(2) 0.010(2)
C11 0.023(2) 0.015(2) 0.017(2) 0.003(2) 0.0021(19) 0.006(2)
C12 0.020(2) 0.018(2) 0.019(3) 0.000(2) 0.003(2) -0.002(2)
C13 0.031(3) 0.022(3) 0.029(3) 0.006(2) 0.009(2) -0.005(2)
C14 0.034(3) 0.027(3) 0.023(3) 0.000(2) -0.006(2) -0.006(2)
C15 0.026(3) 0.019(3) 0.020(3) -0.004(2) 0.007(2) 0.001(2)
C16 0.021(3) 0.028(3) 0.026(3) -0.005(2) 0.009(2) 0.004(2)

loop_
_atom_type_symbol
_atom_type_description
_atom_type_scat_dispersion_real
_atom_type_scat_dispersion_imag
_atom_type_scat_source
C C 0.0033 0.0016 'International Tables Vol C Tables 4.2.6.8 and 6.1.1.4'
H H 0.0000 0.0000 'International Tables Vol C Tables 4.2.6.8 and 6.1.1.4'
Pt Pt -1.7033 8.3905 'International Tables Vol C Tables 4.2.6.8 and 6.1.1.4'

loop_
_geom_angle_atom_site_label_1
_geom_angle_atom_site_label_2
_geom_angle_atom_site_label_3
_geom_angle
_geom_angle_site_symmetry_1
_geom_angle_site_symmetry_3
_geom_angle_publ_flag
C11 Pt1 C1 94.9(2) . . ?
C11 Pt1 C15 66.6(2) . . ?
C1 Pt1 C15 155.2(2) . . ?
C11 Pt1 C5 155.1(2) . . ?
C1 Pt1 C5 64.7(2) . . ?
C15 Pt1 C5 137.0(2) . . ?
C11 Pt1 C16 86.4(2) . . ?
C1 Pt1 C16 166.9(2) . . ?
C15 Pt1 C16 35.2(2) . . ?
C5 Pt1 C16 110.2(2) . . ?
C11 Pt1 C6 169.8(2) . . ?
C1 Pt1 C6 91.8(2) . . ?
C15 Pt1 C6 104.7(2) . . ?
C5 Pt1 C6 34.8(2) . . ?
C16 Pt1 C6 88.8(2) . . ?
C2 C1 Pt1 100.2(3) . . ?
C2 C1 H1A 111.7 . . ?
Pt1 C1 H1A 111.7 . . ?
C2 C1 H1B 111.7 . . ?
Pt1 C1 H1B 111.7 . . ?
H1A C1 H1B 109.5 . . ?
C3 C2 C5 112.1(5) . . ?
C3 C2 C4 110.1(5) . . ?
C5 C2 C4 110.4(5) . . ?
C3 C2 C1 112.0(5) . . ?
C5 C2 C1 98.9(4) . . ?
C4 C2 C1 113.1(5) . . ?
C2 C3 H3A 109.5 . . ?
C2 C3 H3B 109.5 . . ?
H3A C3 H3B 109.5 . . ?
C2 C3 H3C 109.5 . . ?
H3A C3 H3C 109.5 . . ?
H3B C3 H3C 109.5 . . ?
C2 C4 H4A 109.5 . . ?
C2 C4 H4B 109.5 . . ?
H4A C4 H4B 109.5 . . ?
C2 C4 H4C 109.5 . . ?
H4A C4 H4C 109.5 . . ?
H4B C4 H4C 109.5 . . ?
C6 C5 C2 124.6(5) . . ?
C6 C5 Pt1 74.4(3) . . ?
C2 C5 Pt1 92.6(3) . . ?
C6 C5 H5 118(4) . . ?
C2 C5 H5 117(4) . . ?
Pt1 C5 H5 102(4) . . ?
C5 C6 Pt1 70.8(3) . . ?
C5 C6 H6A 126(4) . . ?
Pt1 C6 H6A 111(4) . . ?
C5 C6 H6B 121(4) . . ?
Pt1 C6 H6B 104(4) . . ?
H6A C6 H6B 111(6) . . ?
C12 C11 Pt1 99.6(3) . . ?
C12 C11 H11A 111.8 . . ?
Pt1 C11 H11A 111.8 . . ?
C12 C11 H11B 111.8 . . ?
Pt1 C11 H11B 111.8 . . ?
H11A C11 H11B 109.6 . . ?
C14 C12 C13 110.2(5) . . ?
C14 C12 C15 109.3(5) . . ?
C13 C12 C15 112.4(5) . . ?
C14 C12 C11 110.9(5) . . ?
C13 C12 C11 112.7(5) . . ?
C15 C12 C11 101.0(4) . . ?
C12 C13 H13A 109.5 . . ?
C12 C13 H13B 109.5 . . ?
H13A C13 H13B 109.5 . . ?
C12 C13 H13C 109.5 . . ?
H13A C13 H13C 109.5 . . ?
H13B C13 H13C 109.5 . . ?
C12 C14 H14A 109.5 . . ?
C12 C14 H14B 109.5 . . ?
H14A C14 H14B 109.5 . . ?
C12 C14 H14C 109.5 . . ?
H14A C14 H14C 109.5 . . ?
H14B C14 H14C 109.5 . . ?
C16 C15 C12 122.7(5) . . ?
C16 C15 Pt1 73.5(3) . . ?
C12 C15 Pt1 92.5(3) . . ?
C16 C15 H15 116(4) . . ?
C12 C15 H15 122(4) . . ?
Pt1 C15 H15 104(4) . . ?
C15 C16 Pt1 71.3(3) . . ?
C15 C16 H16B 120(4) . . ?
Pt1 C16 H16B 104(4) . . ?
C15 C16 H16A 120(4) . . ?
Pt1 C16 H16A 115(4) . . ?
H16B C16 H16A 116(6) . . ?

loop_
_geom_bond_atom_site_label_1
_geom_bond_atom_site_label_2
_geom_bond_distance
_geom_bond_site_symmetry_2
_geom_bond_publ_flag
Pt1 C11 2.064(5) . ?
Pt1 C1 2.072(5) . ?
Pt1 C15 2.251(6) . ?
Pt1 C5 2.269(5) . ?
Pt1 C16 2.279(6) . ?
Pt1 C6 2.314(6) . ?
C1 C2 1.539(7) . ?
C1 H1A 0.9900 . ?
C1 H1B 0.9900 . ?
C2 C3 1.517(8) . ?
C2 C5 1.527(8) . ?
C2 C4 1.530(8) . ?
C3 H3A 0.9800 . ?
C3 H3B 0.9800 . ?
C3 H3C 0.9800 . ?
C4 H4A 0.9800 . ?
C4 H4B 0.9800 . ?
C4 H4C 0.9800 . ?
C5 C6 1.372(8) . ?
C5 H5 1.000(10) . ?
C6 H6A 0.991(10) . ?
C6 H6B 0.990(10) . ?
C11 C12 1.543(7) . ?
C11 H11A 0.9900 . ?
C11 H11B 0.9900 . ?
C12 C14 1.531(8) . ?
C12 C13 1.531(8) . ?
C12 C15 1.531(8) . ?
C13 H13A 0.9800 . ?
C13 H13B 0.9800 . ?
C13 H13C 0.9800 . ?
C14 H14A 0.9800 . ?
C14 H14B 0.9800 . ?
C14 H14C 0.9800 . ?
C15 C16 1.369(8) . ?
C15 H15 1.000(10) . ?
C16 H16B 0.991(10) . ?
C16 H16A 0.989(10) . ?
